data_4067189
loop_
_publ_author_name
'Sunada, Yusuke'
'Imaoka, Tsuyoshi'
'Nagashima, Hideo'

_publ_section_title
;
 Half-Sandwich (\h6-Arene)iron(II) Dinitrogen Complexes Bearing a
 Disilaferracycle Skeleton as a Precursor for Double Silylation of
 Ethylene and Alkynes
;
_journal_issue 23
_journal_name_full Organometallics
_journal_page_first 6157
_journal_paper_doi 10.1021/om100889w
_journal_volume 29
_journal_year 2010
_chemical_formula_moiety 'C32 H44 Fe2 N2 Si4 '
_chemical_formula_sum 'C32 H44 Fe2 N2 Si4'
_chemical_formula_weight 680.75
_space_group_IT_number 2
_symmetry_cell_setting triclinic
_symmetry_Int_Tables_number 2
_symmetry_space_group_name_Hall '-P 1'
_symmetry_space_group_name_H-M 'P -1'
_cell_angle_alpha 108.982(3)
_cell_angle_beta 90.155(2)
_cell_angle_gamma 97.604(2)
_cell_formula_units_Z 2
_cell_length_a 10.1135(19)
_cell_length_b 11.476(2)
_cell_length_c 15.057(3)
_cell_measurement_reflns_used 4437
_cell_measurement_temperature 123.1
_cell_measurement_theta_max 27.5
_cell_measurement_theta_min 3.2
_cell_volume 1636.0(5)
_computing_cell_refinement CrystalClear
_computing_data_collection CrystalClear
_computing_data_reduction CrystalStructure
_computing_publication_material 'CrystalStructure 3.8'
_computing_structure_refinement CRYSTALS
_computing_structure_solution SIR97
_diffrn_ambient_temperature 123
_diffrn_detector_area_resol_mean 7.31
_diffrn_measured_fraction_theta_full 0.958
_diffrn_measured_fraction_theta_max 0.958
_diffrn_measurement_device_type 'Rigaku Saturn'
_diffrn_measurement_method \w
_diffrn_radiation_type 'Mo K\a'
_diffrn_radiation_wavelength 0.71070
_diffrn_reflns_av_R_equivalents 0.020
_diffrn_reflns_limit_h_max 10
_diffrn_reflns_limit_h_min -13
_diffrn_reflns_limit_k_max 14
_diffrn_reflns_limit_k_min -14
_diffrn_reflns_limit_l_max 18
_diffrn_reflns_limit_l_min -19
_diffrn_reflns_number 13280
_diffrn_reflns_theta_full 27.48
_diffrn_reflns_theta_max 27.48
_exptl_absorpt_coefficient_mu 1.057
_exptl_absorpt_correction_T_max 0.939
_exptl_absorpt_correction_T_min 0.854
_exptl_absorpt_correction_type multi-scan
_exptl_absorpt_process_details 'Jacobson, R. (1998) Private communication'
_exptl_crystal_colour red
_exptl_crystal_density_diffrn 1.382
_exptl_crystal_density_method 'not measured'
_exptl_crystal_description block
_exptl_crystal_F_000 716.00
_exptl_crystal_size_max 0.10
_exptl_crystal_size_mid 0.08
_exptl_crystal_size_min 0.06
_refine_diff_density_max 1.30
_refine_diff_density_min -0.63
_refine_ls_extinction_method none
_refine_ls_goodness_of_fit_ref 1.512
_refine_ls_hydrogen_treatment refall
_refine_ls_number_parameters 405
_refine_ls_number_reflns 7181
_refine_ls_R_factor_gt 0.0484
_refine_ls_shift/su_max 0.0000
_refine_ls_structure_factor_coef Fsqd
_refine_ls_weighting_details 'w = 1/[0.0010Fo^2^ + 1.0000\s(Fo^2^)]/(4Fo^2^)'
_refine_ls_weighting_scheme calc
_refine_ls_wR_factor_ref 0.1475
_reflns_number_gt 5751
_reflns_number_total 7181
_reflns_threshold_expression F^2^>2.0\s(F^2^)
_cod_data_source_file om100889w_si_002.cif
_cod_data_source_block '_((C6H6)Fe(Si)2)(m-N2)'
_cod_original_formula_sum 'C32 H44 Fe2 N2 Si4 '
_cod_database_code 4067189

loop_
_symmetry_equiv_pos_site_id
_symmetry_equiv_pos_as_xyz
1 +X,+Y,+Z
2 -X,-Y,-Z

loop_
_atom_site_label
_atom_site_type_symbol
_atom_site_fract_x
_atom_site_fract_y
_atom_site_fract_z
_atom_site_U_iso_or_equiv
_atom_site_adp_type
_atom_site_occupancy
_atom_site_symmetry_multiplicity
_atom_site_calc_flag
_atom_site_refinement_flags
Fe(1) Fe 0.07598(4) 0.60109(4) 0.77913(2) 0.01263(10) Uani 1.00 1 d .
Fe(2) Fe 0.42535(4) 0.35128(4) 0.71620(2) 0.01242(10) Uani 1.00 1 d .
Si(1) Si 0.18780(8) 0.70208(7) 0.68337(5) 0.01557(18) Uani 1.00 1 d .
Si(2) Si 0.22052(7) 0.75567(7) 0.88968(5) 0.01442(18) Uani 1.00 1 d .
Si(3) Si 0.27166(7) 0.20046(7) 0.61035(5) 0.01435(18) Uani 1.00 1 d .
Si(4) Si 0.32558(8) 0.24841(7) 0.81477(5) 0.01539(18) Uani 1.00 1 d .
N(1) N 0.2108(2) 0.5072(2) 0.75834(15) 0.0134(5) Uani 1.00 1 d .
N(2) N 0.2909(2) 0.4459(2) 0.74315(15) 0.0134(5) Uani 1.00 1 d .
C(1) C -0.0979(2) 0.5947(3) 0.6996(2) 0.0241(7) Uani 1.00 1 d .
C(2) C -0.0937(2) 0.6885(3) 0.7879(2) 0.0243(7) Uani 1.00 1 d .
C(3) C -0.0760(2) 0.6595(3) 0.8705(2) 0.0271(7) Uani 1.00 1 d .
C(4) C -0.0636(2) 0.5377(3) 0.8659(2) 0.0267(8) Uani 1.00 1 d .
C(5) C -0.0673(2) 0.4445(3) 0.7778(2) 0.0246(7) Uani 1.00 1 d .
C(6) C -0.0860(2) 0.4718(2) 0.6949(2) 0.0197(6) Uani 1.00 1 d .
C(7) C 0.3648(2) 0.7644(2) 0.73401(19) 0.0165(6) Uani 1.00 1 d .
C(8) C 0.3805(2) 0.7889(2) 0.83140(19) 0.0169(6) Uani 1.00 1 d .
C(9) C 0.5070(2) 0.8375(2) 0.87621(19) 0.0201(7) Uani 1.00 1 d .
C(10) C 0.6160(3) 0.8618(3) 0.8259(2) 0.0244(7) Uani 1.00 1 d .
C(11) C 0.6006(3) 0.8375(3) 0.7301(2) 0.0253(7) Uani 1.00 1 d .
C(12) C 0.4766(3) 0.7901(3) 0.6841(2) 0.0233(7) Uani 1.00 1 d .
C(13) C 0.1130(3) 0.8364(3) 0.6673(2) 0.0293(8) Uani 1.00 1 d .
C(14) C 0.2012(3) 0.5923(3) 0.5608(2) 0.0291(8) Uani 1.00 1 d .
C(15) C 0.1599(3) 0.9115(3) 0.9446(2) 0.0244(7) Uani 1.00 1 d .
C(16) C 0.2684(3) 0.7077(3) 0.9927(2) 0.0257(7) Uani 1.00 1 d .
C(17) C 0.5658(2) 0.2987(3) 0.6143(2) 0.0279(8) Uani 1.00 1 d .
C(18) C 0.5925(2) 0.2586(3) 0.6905(2) 0.0270(8) Uani 1.00 1 d .
C(19) C 0.6062(2) 0.3458(3) 0.7821(2) 0.0295(8) Uani 1.00 1 d .
C(20) C 0.5952(2) 0.4714(3) 0.7973(2) 0.0268(7) Uani 1.00 1 d .
C(21) C 0.5689(2) 0.5089(3) 0.7202(2) 0.0264(8) Uani 1.00 1 d .
C(22) C 0.5544(2) 0.4250(3) 0.6286(2) 0.0234(7) Uani 1.00 1 d .
C(23) C 0.1196(2) 0.1650(2) 0.67598(18) 0.0156(6) Uani 1.00 1 d .
C(24) C 0.1458(2) 0.1889(2) 0.77240(19) 0.0171(6) Uani 1.00 1 d .
C(25) C 0.0397(2) 0.1627(2) 0.8262(2) 0.0212(7) Uani 1.00 1 d .
C(26) C -0.0878(3) 0.1144(2) 0.7862(2) 0.0244(7) Uani 1.00 1 d .
C(27) C -0.1120(3) 0.0913(3) 0.6908(2) 0.0249(7) Uani 1.00 1 d .
C(28) C -0.0094(2) 0.1165(2) 0.6363(2) 0.0213(7) Uani 1.00 1 d .
C(29) C 0.3305(3) 0.0458(3) 0.5480(2) 0.0244(7) Uani 1.00 1 d .
C(30) C 0.2096(3) 0.2513(3) 0.5122(2) 0.0240(7) Uani 1.00 1 d .
C(31) C 0.4016(3) 0.1097(3) 0.8206(2) 0.0283(8) Uani 1.00 1 d .
C(32) C 0.3274(3) 0.3542(3) 0.9407(2) 0.0285(8) Uani 1.00 1 d .
H(1) H -0.0899 0.6174 0.6443 0.030 Uiso 1.00 1 c R
H(2) H -0.0837 0.7732 0.7908 0.030 Uiso 1.00 1 c R
H(3) H -0.0536 0.7255 0.9280 0.028 Uiso 1.00 1 c R
H(4) H -0.0309 0.5228 0.9198 0.032 Uiso 1.00 1 c R
H(5) H -0.0357 0.3687 0.7740 0.029 Uiso 1.00 1 c R
H(6) H -0.0676 0.4138 0.6366 0.022 Uiso 1.00 1 c R
H(7) H 0.5179 0.8547 0.9421 0.022 Uiso 1.00 1 c R
H(8) H 0.7012 0.8943 0.8572 0.028 Uiso 1.00 1 c R
H(9) H 0.6751 0.8535 0.6954 0.029 Uiso 1.00 1 c R
H(10) H 0.4662 0.7749 0.6184 0.028 Uiso 1.00 1 c R
H(11) H 0.0512 0.8067 0.6146 0.038 Uiso 1.00 1 c R
H(12) H 0.1820 0.8949 0.6574 0.038 Uiso 1.00 1 c R
H(13) H 0.0683 0.8753 0.7222 0.038 Uiso 1.00 1 c R
H(14) H 0.2814 0.5566 0.5576 0.033 Uiso 1.00 1 c R
H(15) H 0.2024 0.6371 0.5177 0.034 Uiso 1.00 1 c R
H(16) H 0.1269 0.5282 0.5453 0.033 Uiso 1.00 1 c R
H(17) H 0.1853 0.9634 0.9079 0.030 Uiso 1.00 1 c R
H(18) H 0.1985 0.9500 1.0066 0.029 Uiso 1.00 1 c R
H(19) H 0.0654 0.8993 0.9469 0.029 Uiso 1.00 1 c R
H(20) H 0.2063 0.7309 1.0404 0.031 Uiso 1.00 1 c R
H(21) H 0.3554 0.7480 1.0169 0.031 Uiso 1.00 1 c R
H(22) H 0.2674 0.6201 0.9727 0.031 Uiso 1.00 1 c R
H(23) H 0.5371 0.2382 0.5552 0.031 Uiso 1.00 1 c R
H(24) H 0.5826 0.1721 0.6818 0.033 Uiso 1.00 1 c R
H(25) H 0.6040 0.3160 0.8341 0.039 Uiso 1.00 1 c R
H(26) H 0.5839 0.5247 0.8592 0.029 Uiso 1.00 1 c R
H(27) H 0.5377 0.5868 0.7318 0.032 Uiso 1.00 1 c R
H(28) H 0.5166 0.4478 0.5798 0.029 Uiso 1.00 1 c R
H(29) H 0.0560 0.1786 0.8915 0.024 Uiso 1.00 1 c R
H(30) H -0.1580 0.0968 0.8237 0.028 Uiso 1.00 1 c R
H(31) H -0.1993 0.0583 0.6633 0.028 Uiso 1.00 1 c R
H(32) H -0.0268 0.1004 0.5710 0.024 Uiso 1.00 1 c R
H(33) H 0.3695 0.0484 0.4912 0.028 Uiso 1.00 1 c R
H(34) H 0.2568 -0.0188 0.5341 0.028 Uiso 1.00 1 c R
H(35) H 0.3951 0.0304 0.5873 0.028 Uiso 1.00 1 c R
H(36) H 0.1324 0.2905 0.5308 0.029 Uiso 1.00 1 c R
H(37) H 0.1879 0.1808 0.4573 0.029 Uiso 1.00 1 c R
H(38) H 0.2774 0.3083 0.4993 0.029 Uiso 1.00 1 c R
H(39) H 0.3590 0.0368 0.7737 0.036 Uiso 1.00 1 c R
H(40) H 0.3894 0.1014 0.8809 0.036 Uiso 1.00 1 c R
H(41) H 0.4943 0.1208 0.8102 0.036 Uiso 1.00 1 c R
H(42) H 0.4069 0.3507 0.9729 0.033 Uiso 1.00 1 c R
H(43) H 0.2521 0.3277 0.9704 0.033 Uiso 1.00 1 c R
H(44) H 0.3248 0.4372 0.9421 0.033 Uiso 1.00 1 c R

loop_
_atom_site_aniso_label
_atom_site_aniso_U_11
_atom_site_aniso_U_22
_atom_site_aniso_U_33
_atom_site_aniso_U_12
_atom_site_aniso_U_13
_atom_site_aniso_U_23
Fe(1) 0.0095(2) 0.0142(2) 0.0136(2) 0.00205(15) 0.00058(14) 0.00359(16)
Fe(2) 0.0089(2) 0.0145(2) 0.0135(2) 0.00182(15) 0.00081(14) 0.00399(15)
Si(1) 0.0171(3) 0.0160(4) 0.0134(3) 0.0001(3) -0.0007(2) 0.0055(3)
Si(2) 0.0141(3) 0.0152(4) 0.0128(3) 0.0021(2) 0.0002(2) 0.0032(2)
Si(3) 0.0126(3) 0.0159(4) 0.0123(3) 0.0019(2) -0.0005(2) 0.0016(2)
Si(4) 0.0157(3) 0.0156(4) 0.0140(3) -0.0007(2) -0.0006(2) 0.0047(3)
N(1) 0.0111(10) 0.0150(11) 0.0127(10) -0.0010(8) 0.0006(7) 0.0037(8)
N(2) 0.0126(10) 0.0140(11) 0.0124(10) -0.0012(9) 0.0017(7) 0.0039(8)
C(1) 0.0140(13) 0.0312(17) 0.0292(15) 0.0013(12) -0.0024(11) 0.0136(13)
C(2) 0.0110(13) 0.0233(16) 0.0404(17) 0.0070(11) 0.0048(11) 0.0111(13)
C(3) 0.0154(14) 0.0307(18) 0.0250(15) -0.0005(12) 0.0091(11) -0.0035(13)
C(4) 0.0132(13) 0.046(2) 0.0215(14) -0.0053(13) 0.0038(10) 0.0156(14)
C(5) 0.0132(13) 0.0207(16) 0.0399(17) -0.0027(11) 0.0022(11) 0.0119(13)
C(6) 0.0101(12) 0.0234(15) 0.0217(13) -0.0022(10) 0.0004(10) 0.0037(11)
C(7) 0.0164(13) 0.0145(13) 0.0171(12) 0.0015(10) 0.0026(10) 0.0035(10)
C(8) 0.0150(12) 0.0120(13) 0.0214(13) 0.0014(10) 0.0002(10) 0.0027(10)
C(9) 0.0198(14) 0.0194(15) 0.0162(12) -0.0017(11) -0.0055(10) 0.0008(11)
C(10) 0.0180(14) 0.0223(16) 0.0287(15) -0.0026(11) -0.0026(11) 0.0046(12)
C(11) 0.0210(15) 0.0217(16) 0.0294(15) -0.0027(12) 0.0084(11) 0.0054(12)
C(12) 0.0253(15) 0.0231(16) 0.0210(14) -0.0006(12) 0.0032(11) 0.0081(12)
C(13) 0.0320(17) 0.0247(17) 0.0363(17) 0.0016(13) -0.0064(13) 0.0179(14)
C(14) 0.0281(16) 0.0355(19) 0.0184(13) -0.0069(14) 0.0037(11) 0.0061(13)
C(15) 0.0270(16) 0.0214(16) 0.0229(14) 0.0063(12) 0.0058(11) 0.0032(12)
C(16) 0.0290(16) 0.0284(17) 0.0195(13) -0.0007(13) -0.0041(11) 0.0096(12)
C(17) 0.0153(14) 0.037(2) 0.0241(15) 0.0020(12) 0.0074(11) 0.0013(13)
C(18) 0.0116(13) 0.0255(17) 0.0462(18) 0.0082(11) 0.0070(12) 0.0126(14)
C(19) 0.0106(13) 0.048(2) 0.0380(17) -0.0001(13) -0.0037(12) 0.0265(16)
C(20) 0.0124(13) 0.0371(19) 0.0219(14) -0.0084(12) -0.0009(10) 0.0023(13)
C(21) 0.0132(13) 0.0181(15) 0.0478(19) -0.0006(11) 0.0071(12) 0.0117(14)
C(22) 0.0112(13) 0.0374(19) 0.0250(14) -0.0016(12) 0.0036(10) 0.0169(13)
C(23) 0.0138(12) 0.0132(13) 0.0182(12) 0.0029(10) 0.0019(9) 0.0023(10)
C(24) 0.0156(13) 0.0122(13) 0.0212(13) 0.0012(10) 0.0021(10) 0.0029(10)
C(25) 0.0215(14) 0.0200(15) 0.0197(13) -0.0013(11) 0.0040(10) 0.0048(11)
C(26) 0.0242(15) 0.0177(15) 0.0282(15) -0.0015(12) 0.0088(11) 0.0049(12)
C(27) 0.0179(14) 0.0190(15) 0.0340(16) 0.0019(11) 0.0015(11) 0.0040(12)
C(28) 0.0168(13) 0.0199(15) 0.0224(13) 0.0009(11) -0.0016(10) 0.0010(11)
C(29) 0.0196(14) 0.0228(16) 0.0261(14) 0.0035(12) 0.0028(11) 0.0015(12)
C(30) 0.0228(15) 0.0293(17) 0.0200(13) 0.0014(12) -0.0033(11) 0.0090(12)
C(31) 0.0271(16) 0.0271(17) 0.0343(17) 0.0000(13) -0.0089(13) 0.0166(14)
C(32) 0.0340(17) 0.0289(18) 0.0171(13) -0.0093(14) 0.0008(12) 0.0056(12)

loop_
_atom_type_symbol
_atom_type_description
_atom_type_scat_dispersion_real
_atom_type_scat_dispersion_imag
_atom_type_scat_source
C C 0.003 0.002
;
International Tables for Crystallography
(1992, Vol. C, Tables 4.2.6.8 and 6.1.1.4)
;
H H 0.000 0.000
;
International Tables for Crystallography
(1992, Vol. C, Table 6.1.1.4)
;
N N 0.006 0.003
;
International Tables for Crystallography
(1992, Vol. C, Tables 4.2.6.8 and 6.1.1.4)
;
Fe Fe 0.346 0.844
;
International Tables for Crystallography
(1992, Vol. C, Tables 4.2.6.8 and 6.1.1.4)
;
Si Si 0.082 0.070
;
International Tables for Crystallography
(1992, Vol. C, Tables 4.2.6.8 and 6.1.1.4)
;

loop_
_geom_angle_atom_site_label_1
_geom_angle_atom_site_label_2
_geom_angle_atom_site_label_3
_geom_angle
_geom_angle_publ_flag
Si(1) Fe(1) Si(2) 79.15(2) yes
Si(1) Fe(1) N(1) 85.73(8) yes
Si(1) Fe(1) C(1) 85.95(10) yes
Si(1) Fe(1) C(2) 95.19(10) yes
Si(1) Fe(1) C(3) 128.18(11) yes
Si(1) Fe(1) C(4) 165.57(10) yes
Si(1) Fe(1) C(5) 143.70(8) yes
Si(1) Fe(1) C(6) 107.31(9) yes
Si(2) Fe(1) N(1) 87.18(6) yes
Si(2) Fe(1) C(1) 135.92(9) yes
Si(2) Fe(1) C(2) 100.83(7) yes
Si(2) Fe(1) C(3) 86.39(7) yes
Si(2) Fe(1) C(4) 102.34(7) yes
Si(2) Fe(1) C(5) 136.94(9) yes
Si(2) Fe(1) C(6) 169.17(7) yes
N(1) Fe(1) C(1) 133.03(10) yes
N(1) Fe(1) C(2) 171.97(9) yes
N(1) Fe(1) C(3) 143.26(13) yes
N(1) Fe(1) C(4) 108.64(13) yes
N(1) Fe(1) C(5) 91.56(11) yes
N(1) Fe(1) C(6) 101.79(10) yes
C(1) Fe(1) C(2) 39.32(11) yes
C(1) Fe(1) C(3) 70.90(12) yes
C(1) Fe(1) C(4) 83.15(13) yes
C(1) Fe(1) C(5) 69.74(13) yes
C(1) Fe(1) C(6) 38.72(13) yes
C(2) Fe(1) C(3) 39.30(14) yes
C(2) Fe(1) C(4) 70.39(14) yes
C(2) Fe(1) C(5) 82.97(12) yes
C(2) Fe(1) C(6) 70.31(11) yes
C(3) Fe(1) C(4) 38.58(14) yes
C(3) Fe(1) C(5) 69.56(12) yes
C(3) Fe(1) C(6) 82.79(10) yes
C(4) Fe(1) C(5) 38.18(11) yes
C(4) Fe(1) C(6) 69.19(11) yes
C(5) Fe(1) C(6) 38.03(13) yes
Si(3) Fe(2) Si(4) 79.43(2) yes
Si(3) Fe(2) N(2) 86.12(6) yes
Si(3) Fe(2) C(17) 86.40(7) yes
Si(3) Fe(2) C(18) 99.06(8) yes
Si(3) Fe(2) C(19) 133.62(10) yes
Si(3) Fe(2) C(20) 168.94(8) yes
Si(3) Fe(2) C(21) 139.37(10) yes
Si(3) Fe(2) C(22) 104.14(7) yes
Si(4) Fe(2) N(2) 86.43(8) yes
Si(4) Fe(2) C(17) 130.41(11) yes
Si(4) Fe(2) C(18) 96.45(11) yes
Si(4) Fe(2) C(19) 85.47(11) yes
Si(4) Fe(2) C(20) 104.99(10) yes
Si(4) Fe(2) C(21) 141.03(9) yes
Si(4) Fe(2) C(22) 167.10(9) yes
N(2) Fe(2) C(17) 139.97(13) yes
N(2) Fe(2) C(18) 174.45(10) yes
N(2) Fe(2) C(19) 136.62(10) yes
N(2) Fe(2) C(20) 104.13(11) yes
N(2) Fe(2) C(21) 91.93(11) yes
N(2) Fe(2) C(22) 106.06(12) yes
C(17) Fe(2) C(18) 39.30(15) yes
C(17) Fe(2) C(19) 70.83(12) yes
C(17) Fe(2) C(20) 83.06(10) yes
C(17) Fe(2) C(21) 69.48(12) yes
C(17) Fe(2) C(22) 39.02(14) yes
C(18) Fe(2) C(19) 39.39(12) yes
C(18) Fe(2) C(20) 70.57(11) yes
C(18) Fe(2) C(21) 82.85(12) yes
C(18) Fe(2) C(22) 70.83(14) yes
C(19) Fe(2) C(20) 38.64(14) yes
C(19) Fe(2) C(21) 69.36(15) yes
C(19) Fe(2) C(22) 83.20(13) yes
C(20) Fe(2) C(21) 38.01(14) yes
C(20) Fe(2) C(22) 69.36(11) yes
C(21) Fe(2) C(22) 37.94(11) yes
Fe(1) Si(1) C(7) 108.77(10) yes
Fe(1) Si(1) C(13) 116.69(11) yes
Fe(1) Si(1) C(14) 111.80(12) yes
C(7) Si(1) C(13) 107.13(13) yes
C(7) Si(1) C(14) 106.74(13) yes
C(13) Si(1) C(14) 105.18(16) yes
Fe(1) Si(2) C(8) 108.79(7) yes
Fe(1) Si(2) C(15) 117.00(9) yes
Fe(1) Si(2) C(16) 112.73(10) yes
C(8) Si(2) C(15) 105.90(13) yes
C(8) Si(2) C(16) 107.06(14) yes
C(15) Si(2) C(16) 104.73(14) yes
Fe(2) Si(3) C(23) 108.80(7) yes
Fe(2) Si(3) C(29) 116.42(9) yes
Fe(2) Si(3) C(30) 113.55(9) yes
C(23) Si(3) C(29) 106.29(13) yes
C(23) Si(3) C(30) 106.73(13) yes
C(29) Si(3) C(30) 104.41(14) yes
Fe(2) Si(4) C(24) 108.66(10) yes
Fe(2) Si(4) C(31) 116.20(11) yes
Fe(2) Si(4) C(32) 112.32(11) yes
C(24) Si(4) C(31) 106.16(13) yes
C(24) Si(4) C(32) 107.93(13) yes
C(31) Si(4) C(32) 105.13(16) yes
Fe(1) N(1) N(2) 177.43(19) yes
Fe(2) N(2) N(1) 177.4(2) yes
Fe(1) C(1) C(2) 69.50(17) yes
Fe(1) C(1) C(6) 72.29(18) yes
C(2) C(1) C(6) 119.6(3) yes
Fe(1) C(2) C(1) 71.18(18) yes
Fe(1) C(2) C(3) 70.80(19) yes
C(1) C(2) C(3) 119.9(3) yes
Fe(1) C(3) C(2) 69.90(17) yes
Fe(1) C(3) C(4) 72.48(18) yes
C(2) C(3) C(4) 120.5(2) yes
Fe(1) C(4) C(3) 68.94(19) yes
Fe(1) C(4) C(5) 71.22(18) yes
C(3) C(4) C(5) 119.5(3) yes
Fe(1) C(5) C(4) 70.60(18) yes
Fe(1) C(5) C(6) 70.96(18) yes
C(4) C(5) C(6) 120.6(3) yes
Fe(1) C(6) C(1) 68.99(15) yes
Fe(1) C(6) C(5) 71.01(15) yes
C(1) C(6) C(5) 119.9(2) yes
Si(1) C(7) C(8) 114.5(2) yes
Si(1) C(7) C(12) 126.4(2) yes
C(8) C(7) C(12) 119.1(2) yes
Si(2) C(8) C(7) 114.36(19) yes
Si(2) C(8) C(9) 126.5(2) yes
C(7) C(8) C(9) 119.1(2) yes
C(8) C(9) C(10) 121.0(2) yes
C(9) C(10) C(11) 119.9(2) yes
C(10) C(11) C(12) 120.2(2) yes
C(7) C(12) C(11) 120.7(2) yes
Fe(2) C(17) C(18) 70.16(17) yes
Fe(2) C(17) C(22) 72.59(17) yes
C(18) C(17) C(22) 120.8(2) yes
Fe(2) C(18) C(17) 70.54(19) yes
Fe(2) C(18) C(19) 70.70(19) yes
C(17) C(18) C(19) 119.1(3) yes
Fe(2) C(19) C(18) 69.90(18) yes
Fe(2) C(19) C(20) 72.64(19) yes
C(18) C(19) C(20) 120.7(3) yes
Fe(2) C(20) C(19) 68.72(16) yes
Fe(2) C(20) C(21) 71.04(16) yes
C(19) C(20) C(21) 119.0(2) yes
Fe(2) C(21) C(20) 70.95(19) yes
Fe(2) C(21) C(22) 70.93(18) yes
C(20) C(21) C(22) 121.9(3) yes
Fe(2) C(22) C(17) 68.39(19) yes
Fe(2) C(22) C(21) 71.14(19) yes
C(17) C(22) C(21) 118.5(3) yes
Si(3) C(23) C(24) 114.19(18) yes
Si(3) C(23) C(28) 125.9(2) yes
C(24) C(23) C(28) 119.9(2) yes
Si(4) C(24) C(23) 115.0(2) yes
Si(4) C(24) C(25) 126.8(2) yes
C(23) C(24) C(25) 118.1(2) yes
C(24) C(25) C(26) 121.6(2) yes
C(25) C(26) C(27) 119.5(2) yes
C(26) C(27) C(28) 120.1(2) yes
C(23) C(28) C(27) 120.8(2) yes
Fe(1) C(1) H(1) 119.1 no
C(2) C(1) H(1) 119.3 no
C(6) C(1) H(1) 119.7 no
Fe(1) C(2) H(2) 119.0 no
C(1) C(2) H(2) 119.2 no
C(3) C(2) H(2) 119.6 no
Fe(1) C(3) H(3) 118.8 no
C(2) C(3) H(3) 118.9 no
C(4) C(3) H(3) 119.3 no
Fe(1) C(4) H(4) 119.0 no
C(3) C(4) H(4) 119.4 no
C(5) C(4) H(4) 119.3 no
Fe(1) C(5) H(5) 118.4 no
C(4) C(5) H(5) 118.8 no
C(6) C(5) H(5) 118.9 no
Fe(1) C(6) H(6) 118.9 no
C(1) C(6) H(6) 119.0 no
C(5) C(6) H(6) 119.1 no
C(8) C(9) H(7) 119.3 no
C(10) C(9) H(7) 119.7 no
C(9) C(10) H(8) 120.0 no
C(11) C(10) H(8) 120.0 no
C(10) C(11) H(9) 120.1 no
C(12) C(11) H(9) 119.7 no
C(7) C(12) H(10) 119.4 no
C(11) C(12) H(10) 119.9 no
Si(1) C(13) H(11) 109.7 no
Si(1) C(13) H(12) 109.5 no
Si(1) C(13) H(13) 109.2 no
H(11) C(13) H(12) 109.5 no
H(11) C(13) H(13) 109.5 no
H(12) C(13) H(13) 109.5 no
Si(1) C(14) H(14) 109.5 no
Si(1) C(14) H(15) 109.2 no
Si(1) C(14) H(16) 109.7 no
H(14) C(14) H(15) 109.5 no
H(14) C(14) H(16) 109.5 no
H(15) C(14) H(16) 109.5 no
Si(2) C(15) H(17) 109.4 no
Si(2) C(15) H(18) 109.6 no
Si(2) C(15) H(19) 109.4 no
H(17) C(15) H(18) 109.5 no
H(17) C(15) H(19) 109.5 no
H(18) C(15) H(19) 109.5 no
Si(2) C(16) H(20) 109.4 no
Si(2) C(16) H(21) 109.5 no
Si(2) C(16) H(22) 109.5 no
H(20) C(16) H(21) 109.5 no
H(20) C(16) H(22) 109.5 no
H(21) C(16) H(22) 109.5 no
Fe(2) C(17) H(23) 118.9 no
C(18) C(17) H(23) 118.9 no
C(22) C(17) H(23) 118.9 no
Fe(2) C(18) H(24) 119.5 no
C(17) C(18) H(24) 119.7 no
C(19) C(18) H(24) 119.9 no
Fe(2) C(19) H(25) 118.9 no
C(18) C(19) H(25) 118.7 no
C(20) C(19) H(25) 119.3 no
Fe(2) C(20) H(26) 119.4 no
C(19) C(20) H(26) 119.5 no
C(21) C(20) H(26) 119.7 no
Fe(2) C(21) H(27) 117.8 no
C(20) C(21) H(27) 118.1 no
C(22) C(21) H(27) 118.0 no
Fe(2) C(22) H(28) 119.5 no
C(17) C(22) H(28) 119.9 no
C(21) C(22) H(28) 119.9 no
C(24) C(25) H(29) 119.0 no
C(26) C(25) H(29) 119.4 no
C(25) C(26) H(30) 120.2 no
C(27) C(26) H(30) 120.2 no
C(26) C(27) H(31) 119.7 no
C(28) C(27) H(31) 120.2 no
C(23) C(28) H(32) 119.7 no
C(27) C(28) H(32) 119.6 no
Si(3) C(29) H(33) 109.2 no
Si(3) C(29) H(34) 109.6 no
Si(3) C(29) H(35) 109.6 no
H(33) C(29) H(34) 109.5 no
H(33) C(29) H(35) 109.5 no
H(34) C(29) H(35) 109.5 no
Si(3) C(30) H(36) 109.5 no
Si(3) C(30) H(37) 109.7 no
Si(3) C(30) H(38) 109.3 no
H(36) C(30) H(37) 109.5 no
H(36) C(30) H(38) 109.5 no
H(37) C(30) H(38) 109.5 no
Si(4) C(31) H(39) 109.4 no
Si(4) C(31) H(40) 109.3 no
Si(4) C(31) H(41) 109.7 no
H(39) C(31) H(40) 109.5 no
H(39) C(31) H(41) 109.5 no
H(40) C(31) H(41) 109.5 no
Si(4) C(32) H(42) 109.1 no
Si(4) C(32) H(43) 109.7 no
Si(4) C(32) H(44) 109.7 no
H(42) C(32) H(43) 109.5 no
H(42) C(32) H(44) 109.5 no
H(43) C(32) H(44) 109.5 no

loop_
_geom_bond_atom_site_label_1
_geom_bond_atom_site_label_2
_geom_bond_distance
_geom_bond_publ_flag
Fe(1) Si(1) 2.3345(9) yes
Fe(1) Si(2) 2.3311(7) yes
Fe(1) N(1) 1.814(2) yes
Fe(1) C(1) 2.105(3) yes
Fe(1) C(2) 2.083(3) yes
Fe(1) C(3) 2.095(2) yes
Fe(1) C(4) 2.141(3) yes
Fe(1) C(5) 2.149(3) yes
Fe(1) C(6) 2.148(2) yes
Fe(2) Si(3) 2.3306(7) yes
Fe(2) Si(4) 2.3339(9) yes
Fe(2) N(2) 1.816(2) yes
Fe(2) C(17) 2.091(2) yes
Fe(2) C(18) 2.086(3) yes
Fe(2) C(19) 2.096(3) yes
Fe(2) C(20) 2.147(2) yes
Fe(2) C(21) 2.148(3) yes
Fe(2) C(22) 2.146(3) yes
Si(1) C(7) 1.896(2) yes
Si(1) C(13) 1.886(4) yes
Si(1) C(14) 1.883(2) yes
Si(2) C(8) 1.896(2) yes
Si(2) C(15) 1.895(3) yes
Si(2) C(16) 1.888(3) yes
Si(3) C(23) 1.901(2) yes
Si(3) C(29) 1.893(3) yes
Si(3) C(30) 1.889(3) yes
Si(4) C(24) 1.887(2) yes
Si(4) C(31) 1.884(3) yes
Si(4) C(32) 1.888(2) yes
N(1) N(2) 1.119(3) yes
C(1) C(2) 1.409(4) yes
C(1) C(6) 1.411(5) yes
C(2) C(3) 1.405(5) yes
C(3) C(4) 1.400(5) yes
C(4) C(5) 1.403(3) yes
C(5) C(6) 1.400(5) yes
C(7) C(8) 1.405(4) yes
C(7) C(12) 1.410(4) yes
C(8) C(9) 1.402(3) yes
C(9) C(10) 1.388(4) yes
C(10) C(11) 1.382(4) yes
C(11) C(12) 1.385(4) yes
C(17) C(18) 1.404(5) yes
C(17) C(22) 1.416(5) yes
C(18) C(19) 1.410(4) yes
C(19) C(20) 1.405(5) yes
C(20) C(21) 1.399(5) yes
C(21) C(22) 1.396(4) yes
C(23) C(24) 1.405(3) yes
C(23) C(28) 1.398(3) yes
C(24) C(25) 1.405(4) yes
C(25) C(26) 1.387(4) yes
C(26) C(27) 1.387(4) yes
C(27) C(28) 1.384(4) yes
C(1) H(1) 0.950 no
C(2) H(2) 0.950 no
C(3) H(3) 0.950 no
C(4) H(4) 0.950 no
C(5) H(5) 0.950 no
C(6) H(6) 0.950 no
C(9) H(7) 0.950 no
C(10) H(8) 0.950 no
C(11) H(9) 0.950 no
C(12) H(10) 0.950 no
C(13) H(11) 0.950 no
C(13) H(12) 0.950 no
C(13) H(13) 0.950 no
C(14) H(14) 0.950 no
C(14) H(15) 0.950 no
C(14) H(16) 0.950 no
C(15) H(17) 0.950 no
C(15) H(18) 0.950 no
C(15) H(19) 0.950 no
C(16) H(20) 0.950 no
C(16) H(21) 0.950 no
C(16) H(22) 0.950 no
C(17) H(23) 0.950 no
C(18) H(24) 0.950 no
C(19) H(25) 0.950 no
C(20) H(26) 0.950 no
C(21) H(27) 0.950 no
C(22) H(28) 0.950 no
C(25) H(29) 0.950 no
C(26) H(30) 0.950 no
C(27) H(31) 0.950 no
C(28) H(32) 0.950 no
C(29) H(33) 0.950 no
C(29) H(34) 0.950 no
C(29) H(35) 0.950 no
C(30) H(36) 0.950 no
C(30) H(37) 0.950 no
C(30) H(38) 0.950 no
C(31) H(39) 0.950 no
C(31) H(40) 0.950 no
C(31) H(41) 0.950 no
C(32) H(42) 0.950 no
C(32) H(43) 0.950 no
C(32) H(44) 0.950 no

loop_
_geom_contact_atom_site_label_1
_geom_contact_atom_site_label_2
_geom_contact_distance
_geom_contact_site_symmetry_2
C(1) C(21) 3.427(4) 1_455
C(4) C(20) 3.511(4) 1_455
C(5) C(19) 3.354(4) 1_455
C(5) C(20) 3.473(4) 1_455
C(6) C(20) 3.577(4) 1_455
C(6) C(21) 3.578(4) 1_455
C(19) C(5) 3.354(4) 1_655
C(20) C(4) 3.511(4) 1_655
C(20) C(5) 3.473(4) 1_655
C(20) C(6) 3.577(4) 1_655
C(21) C(1) 3.427(4) 1_655
C(21) C(6) 3.578(4) 1_655
C(1) H(15) 3.531 2_566
C(1) H(16) 3.488 2_566
C(2) H(8) 3.267 1_455
C(3) H(26) 3.559 1_455
C(3) H(29) 3.450 2_567
C(3) H(43) 2.966 2_567
C(4) H(26) 3.549 1_455
C(4) H(43) 3.229 2_567
C(6) H(15) 3.191 2_566
C(7) H(39) 2.994 1_565
C(8) H(39) 3.265 1_565
C(8) H(40) 3.405 1_565
C(9) H(40) 3.377 1_565
C(10) H(2) 3.319 1_655
C(10) H(18) 3.147 2_677
C(10) H(30) 3.305 1_665
C(10) H(41) 3.439 1_565
C(11) H(2) 3.553 1_655
C(11) H(30) 3.483 1_665
C(11) H(31) 3.441 1_665
C(11) H(37) 3.514 2_666
C(11) H(39) 3.484 1_565
C(11) H(41) 3.401 1_565
C(12) H(23) 3.512 2_666
C(12) H(39) 3.108 1_565
C(13) H(34) 3.231 1_565
C(13) H(37) 3.520 2_566
C(13) H(39) 3.180 1_565
C(14) H(1) 3.321 2_566
C(14) H(6) 3.238 2_566
C(14) H(16) 3.577 2_566
C(14) H(28) 3.547 2_666
C(15) H(8) 3.266 2_677
C(15) H(19) 3.404 2_577
C(15) H(30) 3.520 2_567
C(15) H(40) 3.330 1_565
C(16) H(25) 3.013 2_667
C(16) H(30) 3.250 2_567
C(16) H(42) 3.507 2_667
C(17) H(10) 3.331 2_666
C(17) H(15) 3.242 2_666
C(18) H(31) 3.249 1_655
C(19) H(21) 3.562 2_667
C(20) H(42) 3.399 2_667
C(22) H(14) 3.313 2_666
C(22) H(15) 3.298 2_666
C(23) H(12) 3.168 1_545
C(23) H(13) 3.586 1_545
C(24) H(12) 3.323 1_545
C(24) H(13) 3.409 1_545
C(25) H(3) 3.496 2_567
C(25) H(13) 3.211 1_545
C(25) H(17) 3.409 1_545
C(25) H(20) 3.309 2_567
C(26) H(8) 3.524 1_445
C(26) H(9) 3.464 1_445
C(26) H(13) 3.222 1_545
C(26) H(18) 3.582 2_567
C(26) H(20) 2.996 2_567
C(27) H(9) 3.264 1_445
C(27) H(13) 3.412 1_545
C(27) H(24) 3.355 1_455
C(27) H(33) 3.587 2_556
C(27) H(34) 3.482 2_556
C(27) H(37) 3.185 2_556
C(28) H(11) 3.597 1_545
C(28) H(12) 3.484 1_545
C(28) H(13) 3.585 1_545
C(28) H(32) 3.356 2_556
C(28) H(34) 3.384 2_556
C(28) H(37) 3.480 2_556
C(29) H(12) 3.024 1_545
C(29) H(23) 3.564 2_656
C(29) H(31) 3.224 2_556
C(29) H(32) 3.481 2_556
C(29) H(33) 3.344 2_656
C(29) H(35) 3.483 2_656
C(30) H(1) 3.474 2_566
C(30) H(9) 3.244 2_666
C(30) H(11) 3.118 2_566
C(31) H(7) 3.541 2_667
C(31) H(12) 3.410 1_545
C(31) H(17) 3.132 1_545
C(31) H(21) 3.316 2_667
C(32) H(3) 3.599 2_567
C(32) H(26) 2.958 2_667
H(1) C(14) 3.321 2_566
H(1) C(30) 3.474 2_566
H(1) H(14) 3.460 2_566
H(1) H(15) 3.201 2_566
H(1) H(16) 2.794 2_566
H(1) H(36) 3.191 2_566
H(1) H(37) 3.404 2_566
H(1) H(38) 3.257 2_566
H(2) C(10) 3.319 1_455
H(2) C(11) 3.553 1_455
H(2) H(8) 2.752 1_455
H(2) H(9) 3.210 1_455
H(3) C(25) 3.496 2_567
H(3) C(32) 3.599 2_567
H(3) H(29) 2.580 2_567
H(3) H(43) 2.654 2_567
H(4) H(4) 2.719 2_567
H(4) H(20) 3.429 2_567
H(4) H(22) 3.426 2_567
H(4) H(43) 3.142 2_567
H(6) C(14) 3.238 2_566
H(6) H(15) 2.547 2_566
H(6) H(16) 3.096 2_566
H(7) C(31) 3.541 2_667
H(7) H(7) 3.291 2_677
H(7) H(18) 3.318 2_677
H(7) H(40) 2.687 2_667
H(7) H(42) 3.194 2_667
H(8) C(2) 3.267 1_655
H(8) C(15) 3.266 2_677
H(8) C(26) 3.524 1_665
H(8) H(2) 2.752 1_655
H(8) H(17) 3.496 2_677
H(8) H(18) 2.356 2_677
H(8) H(30) 2.752 1_665
H(9) C(26) 3.464 1_665
H(9) C(27) 3.264 1_665
H(9) C(30) 3.244 2_666
H(9) H(2) 3.210 1_655
H(9) H(30) 3.099 1_665
H(9) H(31) 2.706 1_665
H(9) H(33) 3.398 2_666
H(9) H(37) 2.633 2_666
H(9) H(38) 2.996 2_666
H(10) C(17) 3.331 2_666
H(10) H(23) 2.569 2_666
H(10) H(28) 3.260 2_666
H(10) H(33) 3.302 2_666
H(10) H(35) 3.285 1_565
H(10) H(38) 3.218 2_666
H(10) H(39) 3.461 1_565
H(11) C(28) 3.597 1_565
H(11) C(30) 3.118 2_566
H(11) H(32) 3.318 2_566
H(11) H(34) 3.207 1_565
H(11) H(36) 2.706 2_566
H(11) H(37) 2.686 2_566
H(12) C(23) 3.168 1_565
H(12) C(24) 3.323 1_565
H(12) C(28) 3.484 1_565
H(12) C(29) 3.024 1_565
H(12) C(31) 3.410 1_565
H(12) H(34) 2.449 1_565
H(12) H(35) 2.892 1_565
H(12) H(39) 2.506 1_565
H(13) C(23) 3.586 1_565
H(13) C(24) 3.409 1_565
H(13) C(25) 3.211 1_565
H(13) C(26) 3.222 1_565
H(13) C(27) 3.412 1_565
H(13) C(28) 3.585 1_565
H(13) H(37) 3.580 2_566
H(13) H(39) 3.209 1_565
H(14) C(22) 3.313 2_666
H(14) H(1) 3.460 2_566
H(14) H(28) 2.905 2_666
H(15) C(1) 3.531 2_566
H(15) C(6) 3.191 2_566
H(15) C(17) 3.242 2_666
H(15) C(22) 3.298 2_666
H(15) H(1) 3.201 2_566
H(15) H(6) 2.547 2_566
H(15) H(16) 3.568 2_566
H(15) H(23) 3.199 2_666
H(15) H(28) 3.317 2_666
H(16) C(1) 3.488 2_566
H(16) C(14) 3.577 2_566
H(16) H(1) 2.794 2_566
H(16) H(6) 3.096 2_566
H(16) H(15) 3.568 2_566
H(16) H(16) 2.798 2_566
H(17) C(25) 3.409 1_565
H(17) C(31) 3.132 1_565
H(17) H(8) 3.496 2_677
H(17) H(19) 3.541 2_577
H(17) H(29) 3.019 1_565
H(17) H(39) 2.934 1_565
H(17) H(40) 2.548 1_565
H(18) C(10) 3.147 2_677
H(18) C(26) 3.582 2_567
H(18) H(7) 3.318 2_677
H(18) H(8) 2.356 2_677
H(18) H(19) 3.324 2_577
H(18) H(29) 3.413 2_567
H(18) H(30) 2.797 2_567
H(18) H(40) 3.406 1_565
H(19) C(15) 3.404 2_577
H(19) H(17) 3.541 2_577
H(19) H(18) 3.324 2_577
H(19) H(19) 2.839 2_577
H(19) H(29) 3.576 1_565
H(19) H(29) 3.061 2_567
H(19) H(30) 3.561 2_567
H(20) C(25) 3.309 2_567
H(20) C(26) 2.996 2_567
H(20) H(4) 3.429 2_567
H(20) H(25) 2.909 2_667
H(20) H(29) 3.037 2_567
H(20) H(30) 2.442 2_567
H(21) C(19) 3.562 2_667
H(21) C(31) 3.316 2_667
H(21) H(25) 2.624 2_667
H(21) H(30) 3.332 2_567
H(21) H(40) 3.013 2_667
H(21) H(41) 2.859 2_667
H(21) H(42) 2.814 2_667
H(22) H(4) 3.426 2_567
H(22) H(25) 3.005 2_667
H(22) H(42) 3.338 2_667
H(23) C(12) 3.512 2_666
H(23) C(29) 3.564 2_656
H(23) H(10) 2.569 2_666
H(23) H(15) 3.199 2_666
H(23) H(33) 3.395 2_656
H(23) H(34) 3.420 2_656
H(23) H(35) 3.292 2_656
H(24) C(27) 3.355 1_655
H(24) H(31) 2.679 1_655
H(24) H(33) 3.077 2_656
H(25) C(16) 3.013 2_667
H(25) H(20) 2.909 2_667
H(25) H(21) 2.624 2_667
H(25) H(22) 3.005 2_667
H(26) C(3) 3.559 1_655
H(26) C(4) 3.549 1_655
H(26) C(32) 2.958 2_667
H(26) H(42) 2.462 2_667
H(26) H(43) 2.935 2_667
H(26) H(44) 3.004 2_667
H(28) C(14) 3.547 2_666
H(28) H(10) 3.260 2_666
H(28) H(14) 2.905 2_666
H(28) H(15) 3.317 2_666
H(28) H(28) 3.050 2_666
H(29) C(3) 3.450 2_567
H(29) H(3) 2.580 2_567
H(29) H(17) 3.019 1_545
H(29) H(18) 3.413 2_567
H(29) H(19) 3.576 1_545
H(29) H(19) 3.061 2_567
H(29) H(20) 3.037 2_567
H(30) C(10) 3.305 1_445
H(30) C(11) 3.483 1_445
H(30) C(15) 3.520 2_567
H(30) C(16) 3.250 2_567
H(30) H(8) 2.752 1_445
H(30) H(9) 3.099 1_445
H(30) H(18) 2.797 2_567
H(30) H(19) 3.561 2_567
H(30) H(20) 2.442 2_567
H(30) H(21) 3.332 2_567
H(30) H(41) 3.573 1_455
H(31) C(11) 3.441 1_445
H(31) C(18) 3.249 1_455
H(31) C(29) 3.224 2_556
H(31) H(9) 2.706 1_445
H(31) H(24) 2.679 1_455
H(31) H(33) 2.728 2_556
H(31) H(34) 2.902 2_556
H(31) H(37) 2.772 2_556
H(32) C(28) 3.356 2_556
H(32) C(29) 3.481 2_556
H(32) H(11) 3.318 2_566
H(32) H(32) 2.703 2_556
H(32) H(34) 2.689 2_556
H(32) H(37) 3.311 2_556
H(33) C(27) 3.587 2_556
H(33) C(29) 3.344 2_656
H(33) H(9) 3.398 2_666
H(33) H(10) 3.302 2_666
H(33) H(23) 3.395 2_656
H(33) H(24) 3.077 2_656
H(33) H(31) 2.728 2_556
H(33) H(33) 3.039 2_656
H(33) H(35) 2.788 2_656
H(34) C(13) 3.231 1_545
H(34) C(27) 3.482 2_556
H(34) C(28) 3.384 2_556
H(34) H(11) 3.207 1_545
H(34) H(12) 2.449 1_545
H(34) H(23) 3.420 2_656
H(34) H(31) 2.902 2_556
H(34) H(32) 2.689 2_556
H(35) C(29) 3.483 2_656
H(35) H(10) 3.285 1_545
H(35) H(12) 2.892 1_545
H(35) H(23) 3.292 2_656
H(35) H(33) 2.788 2_656
H(35) H(35) 3.336 2_656
H(36) H(1) 3.191 2_566
H(36) H(11) 2.706 2_566
H(37) C(11) 3.514 2_666
H(37) C(13) 3.520 2_566
H(37) C(27) 3.185 2_556
H(37) C(28) 3.480 2_556
H(37) H(1) 3.404 2_566
H(37) H(9) 2.633 2_666
H(37) H(11) 2.686 2_566
H(37) H(13) 3.580 2_566
H(37) H(31) 2.772 2_556
H(37) H(32) 3.311 2_556
H(38) H(1) 3.257 2_566
H(38) H(9) 2.996 2_666
H(38) H(10) 3.218 2_666
H(39) C(7) 2.994 1_545
H(39) C(8) 3.265 1_545
H(39) C(11) 3.484 1_545
H(39) C(12) 3.108 1_545
H(39) C(13) 3.180 1_545
H(39) H(10) 3.461 1_545
H(39) H(12) 2.506 1_545
H(39) H(13) 3.209 1_545
H(39) H(17) 2.934 1_545
H(40) C(8) 3.405 1_545
H(40) C(9) 3.377 1_545
H(40) C(15) 3.330 1_545
H(40) H(7) 2.687 2_667
H(40) H(17) 2.548 1_545
H(40) H(18) 3.406 1_545
H(40) H(21) 3.013 2_667
H(41) C(10) 3.439 1_545
H(41) C(11) 3.401 1_545
H(41) H(21) 2.859 2_667
H(41) H(30) 3.573 1_655
H(42) C(16) 3.507 2_667
H(42) C(20) 3.399 2_667
H(42) H(7) 3.194 2_667
H(42) H(21) 2.814 2_667
H(42) H(22) 3.338 2_667
H(42) H(26) 2.462 2_667
H(42) H(42) 3.524 2_667
H(42) H(44) 3.337 2_667
H(43) C(3) 2.966 2_567
H(43) C(4) 3.229 2_567
H(43) H(3) 2.654 2_567
H(43) H(4) 3.142 2_567
H(43) H(26) 2.935 2_667
H(44) H(26) 3.004 2_667
H(44) H(42) 3.337 2_667

loop_
_geom_torsion_atom_site_label_1
_geom_torsion_atom_site_label_2
_geom_torsion_atom_site_label_3
_geom_torsion_atom_site_label_4
_geom_torsion
Si(1) Fe(1) Si(2) C(8) -32.20(11)
Si(1) Fe(1) Si(2) C(15) 87.68(12)
Si(1) Fe(1) Si(2) C(16) -150.79(11)
Si(2) Fe(1) Si(1) C(7) 31.90(9)
Si(2) Fe(1) Si(1) C(13) -89.36(10)
Si(2) Fe(1) Si(1) C(14) 149.53(12)
Si(1) Fe(1) N(1) N(2) -101(5)
N(1) Fe(1) Si(1) C(7) -56.04(10)
N(1) Fe(1) Si(1) C(13) -177.30(12)
N(1) Fe(1) Si(1) C(14) 61.58(14)
Si(1) Fe(1) C(1) C(2) -103.3(2)
Si(1) Fe(1) C(1) C(6) 124.43(16)
C(1) Fe(1) Si(1) C(7) 170.22(12)
C(1) Fe(1) Si(1) C(13) 48.96(13)
C(1) Fe(1) Si(1) C(14) -72.15(15)
Si(1) Fe(1) C(2) C(1) 77.1(2)
Si(1) Fe(1) C(2) C(3) -150.34(16)
C(2) Fe(1) Si(1) C(7) 131.96(11)
C(2) Fe(1) Si(1) C(13) 10.70(13)
C(2) Fe(1) Si(1) C(14) -110.41(14)
Si(1) Fe(1) C(3) C(2) 38.83(19)
Si(1) Fe(1) C(3) C(4) 171.83(13)
C(3) Fe(1) Si(1) C(7) 108.46(13)
C(3) Fe(1) Si(1) C(13) -12.80(14)
C(3) Fe(1) Si(1) C(14) -133.91(15)
Si(1) Fe(1) C(4) C(3) -26.6(3)
Si(1) Fe(1) C(4) C(5) 106.9(3)
C(4) Fe(1) Si(1) C(7) 129.3(3)
C(4) Fe(1) Si(1) C(13) 8.0(3)
C(4) Fe(1) Si(1) C(14) -113.1(3)
Si(1) Fe(1) C(5) C(4) -156.24(17)
Si(1) Fe(1) C(5) C(6) -22.4(2)
C(5) Fe(1) Si(1) C(7) -142.85(17)
C(5) Fe(1) Si(1) C(13) 95.89(18)
C(5) Fe(1) Si(1) C(14) -25.2(2)
Si(1) Fe(1) C(6) C(1) -59.52(17)
Si(1) Fe(1) C(6) C(5) 166.35(15)
C(6) Fe(1) Si(1) C(7) -157.07(12)
C(6) Fe(1) Si(1) C(13) 81.67(13)
C(6) Fe(1) Si(1) C(14) -39.44(15)
Si(2) Fe(1) N(1) N(2) 179(4)
N(1) Fe(1) Si(2) C(8) 53.98(13)
N(1) Fe(1) Si(2) C(15) 173.87(15)
N(1) Fe(1) Si(2) C(16) -64.60(13)
Si(2) Fe(1) C(1) C(2) -33.4(2)
Si(2) Fe(1) C(1) C(6) -165.72(13)
C(1) Fe(1) Si(2) C(8) -104.66(17)
C(1) Fe(1) Si(2) C(15) 15.23(18)
C(1) Fe(1) Si(2) C(16) 136.75(17)
Si(2) Fe(1) C(2) C(1) 157.03(19)
Si(2) Fe(1) C(2) C(3) -70.43(17)
C(2) Fe(1) Si(2) C(8) -125.48(15)
C(2) Fe(1) Si(2) C(15) -5.60(16)
C(2) Fe(1) Si(2) C(16) 115.93(15)
Si(2) Fe(1) C(3) C(2) 111.99(16)
Si(2) Fe(1) C(3) C(4) -115.01(16)
C(3) Fe(1) Si(2) C(8) -162.21(15)
C(3) Fe(1) Si(2) C(15) -42.32(16)
C(3) Fe(1) Si(2) C(16) 79.21(15)
Si(2) Fe(1) C(4) C(3) 67.80(16)
Si(2) Fe(1) C(4) C(5) -158.70(18)
C(4) Fe(1) Si(2) C(8) 162.45(15)
C(4) Fe(1) Si(2) C(15) -77.67(16)
C(4) Fe(1) Si(2) C(16) 43.86(15)
Si(2) Fe(1) C(5) C(4) 31.3(2)
Si(2) Fe(1) C(5) C(6) 165.19(13)
C(5) Fe(1) Si(2) C(8) 143.25(16)
C(5) Fe(1) Si(2) C(15) -96.87(18)
C(5) Fe(1) Si(2) C(16) 24.66(17)
Si(2) Fe(1) C(6) C(1) 65.9(6)
Si(2) Fe(1) C(6) C(5) -68.2(6)
C(6) Fe(1) Si(2) C(8) -159.8(5)
C(6) Fe(1) Si(2) C(15) -39.9(5)
C(6) Fe(1) Si(2) C(16) 81.6(5)
N(1) Fe(1) C(1) C(2) 176.4(2)
N(1) Fe(1) C(1) C(6) 44.1(2)
C(1) Fe(1) N(1) N(2) -21(5)
N(1) Fe(1) C(2) C(1) -19.1(10)
N(1) Fe(1) C(2) C(3) 113.4(9)
C(2) Fe(1) N(1) N(2) -4(6)
N(1) Fe(1) C(3) C(2) -167.63(17)
N(1) Fe(1) C(3) C(4) -34.6(2)
C(3) Fe(1) N(1) N(2) 99(5)
N(1) Fe(1) C(4) C(3) 158.98(16)
N(1) Fe(1) C(4) C(5) -67.5(2)
C(4) Fe(1) N(1) N(2) 77(5)
N(1) Fe(1) C(5) C(4) 118.9(2)
N(1) Fe(1) C(5) C(6) -107.27(17)
C(5) Fe(1) N(1) N(2) 42(5)
N(1) Fe(1) C(6) C(1) -148.68(18)
N(1) Fe(1) C(6) C(5) 77.19(18)
C(6) Fe(1) N(1) N(2) 6(5)
C(1) Fe(1) C(2) C(3) 132.5(2)
C(2) Fe(1) C(1) C(6) -132.3(2)
C(1) Fe(1) C(3) C(2) -29.61(18)
C(1) Fe(1) C(3) C(4) 103.40(19)
C(3) Fe(1) C(1) C(2) 29.6(2)
C(3) Fe(1) C(1) C(6) -102.7(2)
C(1) Fe(1) C(4) C(3) -67.79(18)
C(1) Fe(1) C(4) C(5) 65.7(2)
C(4) Fe(1) C(1) C(2) 67.3(2)
C(4) Fe(1) C(1) C(6) -65.03(18)
C(1) Fe(1) C(5) C(4) -105.3(2)
C(1) Fe(1) C(5) C(6) 28.59(17)
C(5) Fe(1) C(1) C(2) 104.2(2)
C(5) Fe(1) C(1) C(6) -28.12(17)
C(1) Fe(1) C(6) C(5) -134.1(2)
C(6) Fe(1) C(1) C(2) 132.3(2)
C(2) Fe(1) C(3) C(4) 133.0(2)
C(3) Fe(1) C(2) C(1) -132.5(2)
C(2) Fe(1) C(4) C(3) -29.45(16)
C(2) Fe(1) C(4) C(5) 104.0(2)
C(4) Fe(1) C(2) C(1) -103.6(2)
C(4) Fe(1) C(2) C(3) 28.95(17)
C(2) Fe(1) C(5) C(4) -67.0(2)
C(2) Fe(1) C(5) C(6) 66.84(18)
C(5) Fe(1) C(2) C(1) -66.4(2)
C(5) Fe(1) C(2) C(3) 66.12(18)
C(2) Fe(1) C(6) C(1) 29.86(19)
C(2) Fe(1) C(6) C(5) -104.3(2)
C(6) Fe(1) C(2) C(1) -29.4(2)
C(6) Fe(1) C(2) C(3) 103.11(19)
C(3) Fe(1) C(4) C(5) 133.5(2)
C(4) Fe(1) C(3) C(2) -133.0(2)
C(3) Fe(1) C(5) C(4) -28.9(2)
C(3) Fe(1) C(5) C(6) 105.0(2)
C(5) Fe(1) C(3) C(2) -104.42(19)
C(5) Fe(1) C(3) C(4) 28.59(17)
C(3) Fe(1) C(6) C(1) 68.31(19)
C(3) Fe(1) C(6) C(5) -65.82(19)
C(6) Fe(1) C(3) C(2) -67.56(18)
C(6) Fe(1) C(3) C(4) 65.44(18)
C(4) Fe(1) C(5) C(6) 133.9(2)
C(5) Fe(1) C(4) C(3) -133.5(2)
C(4) Fe(1) C(6) C(1) 105.7(2)
C(4) Fe(1) C(6) C(5) -28.47(18)
C(6) Fe(1) C(4) C(3) -105.14(19)
C(6) Fe(1) C(4) C(5) 28.4(2)
C(5) Fe(1) C(6) C(1) 134.1(2)
C(6) Fe(1) C(5) C(4) -133.9(2)
Si(3) Fe(2) Si(4) C(24) -31.67(9)
Si(3) Fe(2) Si(4) C(31) 87.91(10)
Si(3) Fe(2) Si(4) C(32) -151.00(12)
Si(4) Fe(2) Si(3) C(23) 31.31(11)
Si(4) Fe(2) Si(3) C(29) -88.69(12)
Si(4) Fe(2) Si(3) C(30) 149.99(10)
Si(3) Fe(2) N(2) N(1) -114(4)
N(2) Fe(2) Si(3) C(23) -55.78(13)
N(2) Fe(2) Si(3) C(29) -175.78(15)
N(2) Fe(2) Si(3) C(30) 62.90(13)
Si(3) Fe(2) C(17) C(18) -109.02(16)
Si(3) Fe(2) C(17) C(22) 117.80(16)
C(17) Fe(2) Si(3) C(23) 163.57(15)
C(17) Fe(2) Si(3) C(29) 43.57(17)
C(17) Fe(2) Si(3) C(30) -77.75(15)
Si(3) Fe(2) C(18) C(17) 72.83(17)
Si(3) Fe(2) C(18) C(19) -155.0(2)
C(18) Fe(2) Si(3) C(23) 126.24(15)
C(18) Fe(2) Si(3) C(29) 6.24(17)
C(18) Fe(2) Si(3) C(30) -115.08(15)
Si(3) Fe(2) C(19) C(18) 35.1(2)
Si(3) Fe(2) C(19) C(20) 168.27(14)
C(19) Fe(2) Si(3) C(23) 104.52(17)
C(19) Fe(2) Si(3) C(29) -15.47(19)
C(19) Fe(2) Si(3) C(30) -136.79(17)
Si(3) Fe(2) C(20) C(19) -50.1(6)
Si(3) Fe(2) C(20) C(21) 83.0(6)
C(20) Fe(2) Si(3) C(23) 146.0(5)
C(20) Fe(2) Si(3) C(29) 26.0(6)
C(20) Fe(2) Si(3) C(30) -95.3(5)
Si(3) Fe(2) C(21) C(20) -163.00(14)
Si(3) Fe(2) C(21) C(22) -27.7(2)
C(21) Fe(2) Si(3) C(23) -144.21(17)
C(21) Fe(2) Si(3) C(29) 95.79(18)
C(21) Fe(2) Si(3) C(30) -25.53(17)
Si(3) Fe(2) C(22) C(17) -65.56(16)
Si(3) Fe(2) C(22) C(21) 161.78(18)
C(22) Fe(2) Si(3) C(23) -161.38(14)
C(22) Fe(2) Si(3) C(29) 78.62(16)
C(22) Fe(2) Si(3) C(30) -42.69(14)
Si(4) Fe(2) N(2) N(1) 166(4)
N(2) Fe(2) Si(4) C(24) 55.04(10)
N(2) Fe(2) Si(4) C(31) 174.62(12)
N(2) Fe(2) Si(4) C(32) -64.29(14)
Si(4) Fe(2) C(17) C(18) -36.18(19)
Si(4) Fe(2) C(17) C(22) -169.36(13)
C(17) Fe(2) Si(4) C(24) -107.62(13)
C(17) Fe(2) Si(4) C(31) 11.96(14)
C(17) Fe(2) Si(4) C(32) 133.05(15)
Si(4) Fe(2) C(18) C(17) 153.11(16)
Si(4) Fe(2) C(18) C(19) -74.8(2)
C(18) Fe(2) Si(4) C(24) -129.72(11)
C(18) Fe(2) Si(4) C(31) -10.14(13)
C(18) Fe(2) Si(4) C(32) 110.95(14)
Si(4) Fe(2) C(19) C(18) 105.9(2)
Si(4) Fe(2) C(19) C(20) -120.98(18)
C(19) Fe(2) Si(4) C(24) -167.62(12)
C(19) Fe(2) Si(4) C(31) -48.04(13)
C(19) Fe(2) Si(4) C(32) 73.05(15)
Si(4) Fe(2) C(20) C(19) 62.23(19)
Si(4) Fe(2) C(20) C(21) -164.64(16)
C(20) Fe(2) Si(4) C(24) 158.73(13)
C(20) Fe(2) Si(4) C(31) -81.70(14)
C(20) Fe(2) Si(4) C(32) 39.40(15)
Si(4) Fe(2) C(21) C(20) 24.0(2)
Si(4) Fe(2) C(21) C(22) 159.26(16)
C(21) Fe(2) Si(4) C(24) 143.70(16)
C(21) Fe(2) Si(4) C(31) -96.73(17)
C(21) Fe(2) Si(4) C(32) 24.37(19)
Si(4) Fe(2) C(22) C(17) 39.1(4)
Si(4) Fe(2) C(22) C(21) -93.6(3)
C(22) Fe(2) Si(4) C(24) -139.0(3)
C(22) Fe(2) Si(4) C(31) -19.4(3)
C(22) Fe(2) Si(4) C(32) 101.7(3)
N(2) Fe(2) C(17) C(18) 171.38(16)
N(2) Fe(2) C(17) C(22) 38.2(2)
C(17) Fe(2) N(2) N(1) -34(4)
N(2) Fe(2) C(18) C(17) -85.8(13)
N(2) Fe(2) C(18) C(19) 46.3(14)
C(18) Fe(2) N(2) N(1) 45(4)
N(2) Fe(2) C(19) C(18) -174.2(2)
N(2) Fe(2) C(19) C(20) -41.0(2)
C(19) Fe(2) N(2) N(1) 87(4)
N(2) Fe(2) C(20) C(19) 152.29(19)
N(2) Fe(2) C(20) C(21) -74.58(19)
C(20) Fe(2) N(2) N(1) 62(4)
N(2) Fe(2) C(21) C(20) 110.71(18)
N(2) Fe(2) C(21) C(22) -114.0(2)
C(21) Fe(2) N(2) N(1) 25(4)
N(2) Fe(2) C(22) C(17) -155.56(16)
N(2) Fe(2) C(22) C(21) 71.8(2)
C(22) Fe(2) N(2) N(1) -11(4)
C(17) Fe(2) C(18) C(19) 132.1(3)
C(18) Fe(2) C(17) C(22) -133.2(2)
C(17) Fe(2) C(19) C(18) -29.8(2)
C(17) Fe(2) C(19) C(20) 103.3(2)
C(19) Fe(2) C(17) C(18) 29.89(18)
C(19) Fe(2) C(17) C(22) -103.29(19)
C(17) Fe(2) C(20) C(19) -67.8(2)
C(17) Fe(2) C(20) C(21) 65.3(2)
C(20) Fe(2) C(17) C(18) 67.63(19)
C(20) Fe(2) C(17) C(22) -65.55(18)
C(17) Fe(2) C(21) C(20) -105.6(2)
C(17) Fe(2) C(21) C(22) 29.6(2)
C(21) Fe(2) C(17) C(18) 104.32(19)
C(21) Fe(2) C(17) C(22) -28.87(17)
C(17) Fe(2) C(22) C(21) -132.7(2)
C(22) Fe(2) C(17) C(18) 133.2(2)
C(18) Fe(2) C(19) C(20) 133.1(3)
C(19) Fe(2) C(18) C(17) -132.1(3)
C(18) Fe(2) C(20) C(19) -29.4(2)
C(18) Fe(2) C(20) C(21) 103.7(2)
C(20) Fe(2) C(18) C(17) -103.2(2)
C(20) Fe(2) C(18) C(19) 28.9(2)
C(18) Fe(2) C(21) C(20) -67.42(19)
C(18) Fe(2) C(21) C(22) 67.8(2)
C(21) Fe(2) C(18) C(17) -66.15(19)
C(21) Fe(2) C(18) C(19) 66.0(2)
C(18) Fe(2) C(22) C(17) 29.27(17)
C(18) Fe(2) C(22) C(21) -103.4(2)
C(22) Fe(2) C(18) C(17) -29.08(17)
C(22) Fe(2) C(18) C(19) 103.0(2)
C(19) Fe(2) C(20) C(21) 133.1(2)
C(20) Fe(2) C(19) C(18) -133.1(3)
C(19) Fe(2) C(21) C(20) -29.14(18)
C(19) Fe(2) C(21) C(22) 106.1(2)
C(21) Fe(2) C(19) C(18) -104.4(2)
C(21) Fe(2) C(19) C(20) 28.70(18)
C(19) Fe(2) C(22) C(17) 67.78(18)
C(19) Fe(2) C(22) C(21) -64.9(2)
C(22) Fe(2) C(19) C(18) -67.9(2)
C(22) Fe(2) C(19) C(20) 65.20(19)
C(20) Fe(2) C(21) C(22) 135.3(2)
C(21) Fe(2) C(20) C(19) -133.1(2)
C(20) Fe(2) C(22) C(17) 105.1(2)
C(20) Fe(2) C(22) C(21) -27.6(2)
C(22) Fe(2) C(20) C(19) -105.6(2)
C(22) Fe(2) C(20) C(21) 27.55(18)
C(21) Fe(2) C(22) C(17) 132.7(2)
C(22) Fe(2) C(21) C(20) -135.3(2)
Fe(1) Si(1) C(7) C(8) -26.2(2)
Fe(1) Si(1) C(7) C(12) 155.6(2)
C(13) Si(1) C(7) C(8) 100.8(2)
C(13) Si(1) C(7) C(12) -77.5(3)
C(14) Si(1) C(7) C(8) -147.0(2)
C(14) Si(1) C(7) C(12) 34.8(3)
Fe(1) Si(2) C(8) C(7) 27.2(2)
Fe(1) Si(2) C(8) C(9) -154.7(2)
C(15) Si(2) C(8) C(7) -99.3(2)
C(15) Si(2) C(8) C(9) 78.7(3)
C(16) Si(2) C(8) C(7) 149.3(2)
C(16) Si(2) C(8) C(9) -32.6(3)
Fe(2) Si(3) C(23) C(24) -25.6(2)
Fe(2) Si(3) C(23) C(28) 155.9(2)
C(29) Si(3) C(23) C(24) 100.5(2)
C(29) Si(3) C(23) C(28) -78.0(3)
C(30) Si(3) C(23) C(24) -148.5(2)
C(30) Si(3) C(23) C(28) 33.0(3)
Fe(2) Si(4) C(24) C(23) 26.9(2)
Fe(2) Si(4) C(24) C(25) -155.6(2)
C(31) Si(4) C(24) C(23) -98.8(2)
C(31) Si(4) C(24) C(25) 78.8(2)
C(32) Si(4) C(24) C(23) 148.9(2)
C(32) Si(4) C(24) C(25) -33.5(3)
Fe(1) N(1) N(2) Fe(2) 113(5)
Fe(1) C(1) C(2) C(3) -53.4(2)
Fe(1) C(1) C(6) C(5) 51.5(2)
C(2) C(1) C(6) Fe(1) -52.8(2)
C(2) C(1) C(6) C(5) -1.3(4)
C(6) C(1) C(2) Fe(1) 54.1(2)
C(6) C(1) C(2) C(3) 0.8(4)
Fe(1) C(2) C(3) C(4) -54.0(2)
C(1) C(2) C(3) Fe(1) 53.5(2)
C(1) C(2) C(3) C(4) -0.5(4)
Fe(1) C(3) C(4) C(5) -52.1(2)
C(2) C(3) C(4) Fe(1) 52.8(2)
C(2) C(3) C(4) C(5) 0.7(4)
Fe(1) C(4) C(5) C(6) -52.4(2)
C(3) C(4) C(5) Fe(1) 51.1(2)
C(3) C(4) C(5) C(6) -1.3(4)
Fe(1) C(5) C(6) C(1) -50.6(2)
C(4) C(5) C(6) Fe(1) 52.2(2)
C(4) C(5) C(6) C(1) 1.6(4)
Si(1) C(7) C(8) Si(2) -0.6(3)
Si(1) C(7) C(8) C(9) -178.8(2)
Si(1) C(7) C(12) C(11) 178.9(2)
C(8) C(7) C(12) C(11) 0.8(4)
C(12) C(7) C(8) Si(2) 177.8(2)
C(12) C(7) C(8) C(9) -0.4(4)
Si(2) C(8) C(9) C(10) -177.7(2)
C(7) C(8) C(9) C(10) 0.2(4)
C(8) C(9) C(10) C(11) -0.3(5)
C(9) C(10) C(11) C(12) 0.6(5)
C(10) C(11) C(12) C(7) -0.9(5)
Fe(2) C(17) C(18) C(19) -53.3(2)
Fe(2) C(17) C(22) C(21) 52.4(2)
C(18) C(17) C(22) Fe(2) -53.0(2)
C(18) C(17) C(22) C(21) -0.7(4)
C(22) C(17) C(18) Fe(2) 54.1(2)
C(22) C(17) C(18) C(19) 0.9(4)
Fe(2) C(18) C(19) C(20) -54.1(2)
C(17) C(18) C(19) Fe(2) 53.2(2)
C(17) C(18) C(19) C(20) -0.9(4)
Fe(2) C(19) C(20) C(21) -52.1(2)
C(18) C(19) C(20) Fe(2) 52.8(2)
C(18) C(19) C(20) C(21) 0.7(4)
Fe(2) C(20) C(21) C(22) -51.6(2)
C(19) C(20) C(21) Fe(2) 51.0(2)
C(19) C(20) C(21) C(22) -0.5(4)
Fe(2) C(21) C(22) C(17) -51.1(2)
C(20) C(21) C(22) Fe(2) 51.6(2)
C(20) C(21) C(22) C(17) 0.5(4)
Si(3) C(23) C(24) Si(4) -0.8(3)
Si(3) C(23) C(24) C(25) -178.6(2)
Si(3) C(23) C(28) C(27) 178.3(2)
C(24) C(23) C(28) C(27) -0.1(3)
C(28) C(23) C(24) Si(4) 177.8(2)
C(28) C(23) C(24) C(25) -0.0(4)
Si(4) C(24) C(25) C(26) -177.3(2)
C(23) C(24) C(25) C(26) 0.2(4)
C(24) C(25) C(26) C(27) -0.1(4)
C(25) C(26) C(27) C(28) -0.0(5)
C(26) C(27) C(28) C(23) 0.1(4)
